data_4072707
loop_
_publ_author_name
'Krempner, C.'
'Reinke, H.'

_publ_section_title
;
 An Approach to Dendritic Oligosilanes:&#x00A0; Controlling the
 Conformation through Ring Formation
;
_journal_issue 8
_journal_name_full Organometallics
_journal_page_first 2053
_journal_paper_doi 10.1021/om060964k
_journal_volume 26
_journal_year 2007
_chemical_formula_sum 'C32 H92 Si14'
_chemical_formula_weight 870.32
_chemical_name_systematic
; 
 2,2,3,4,4-Pentamethyl-1,1,5,5-tetrakis(trimethylsilyl)-3-[2',2'-
 bis(trimethylsilyl)-1',1',1',3',3'-pentamethyl-trisilanyl]-
 1,2,3,4,5-pentasila-cyclononane 
;
_space_group_IT_number 2
_symmetry_cell_setting triclinic
_symmetry_space_group_name_Hall '-P 1'
_symmetry_space_group_name_H-M 'P -1'
_atom_sites_solution_hydrogens geom
_atom_sites_solution_primary direct
_atom_sites_solution_secondary difmap
_audit_creation_method SHELXL-97
_cell_angle_alpha 69.222(6)
_cell_angle_beta 77.258(5)
_cell_angle_gamma 74.019(5)
_cell_formula_units_Z 4
_cell_length_a 15.8567(16)
_cell_length_b 19.181(2)
_cell_length_c 21.504(2)
_cell_measurement_reflns_used 6889
_cell_measurement_temperature 173(2)
_cell_measurement_theta_max 22.40
_cell_measurement_theta_min 2.23
_cell_volume 5823.5(10)
_computing_cell_refinement 'Bruker SMART'
_computing_data_collection 'Bruker SMART'
_computing_data_reduction 'Bruker SAINT'
_computing_molecular_graphics 'Bruker SHELXTL'
_computing_publication_material 'Bruker SHELXTL'
_computing_structure_refinement 'Bruker SHELXTL'
_computing_structure_solution 'Bruker SHELXTL'
_diffrn_ambient_temperature 173(2)
_diffrn_measured_fraction_theta_full 0.961
_diffrn_measured_fraction_theta_max 0.961
_diffrn_measurement_device_type 'Bruker X8Apex CCD'
_diffrn_measurement_method 'phi and omega scans'
_diffrn_radiation_monochromator graphite
_diffrn_radiation_source 'sealed tube'
_diffrn_radiation_type MoK\a
_diffrn_radiation_wavelength 0.71073
_diffrn_reflns_av_R_equivalents 0.1731
_diffrn_reflns_av_sigmaI/netI 0.2304
_diffrn_reflns_limit_h_max 17
_diffrn_reflns_limit_h_min -20
_diffrn_reflns_limit_k_max 24
_diffrn_reflns_limit_k_min -23
_diffrn_reflns_limit_l_max 27
_diffrn_reflns_limit_l_min -26
_diffrn_reflns_number 107378
_diffrn_reflns_theta_full 26.98
_diffrn_reflns_theta_max 26.98
_diffrn_reflns_theta_min 1.02
_exptl_absorpt_coefficient_mu 0.327
_exptl_absorpt_correction_T_max 0.9902
_exptl_absorpt_correction_T_min 0.9082
_exptl_absorpt_correction_type multi-scan
_exptl_crystal_colour colourless
_exptl_crystal_density_diffrn 0.993
_exptl_crystal_description 'fragment of plate'
_exptl_crystal_F_000 1920
_exptl_crystal_size_max 0.30
_exptl_crystal_size_mid 0.17
_exptl_crystal_size_min 0.04
_refine_diff_density_max 0.464
_refine_diff_density_min -0.337
_refine_diff_density_rms 0.071
_refine_ls_extinction_method none
_refine_ls_goodness_of_fit_ref 0.919
_refine_ls_hydrogen_treatment constr
_refine_ls_matrix_type full
_refine_ls_number_parameters 885
_refine_ls_number_reflns 24399
_refine_ls_number_restraints 0
_refine_ls_restrained_S_all 0.919
_refine_ls_R_factor_all 0.2026
_refine_ls_R_factor_gt 0.0674
_refine_ls_shift/su_max 0.105
_refine_ls_shift/su_mean 0.001
_refine_ls_structure_factor_coef Fsqd
_refine_ls_weighting_details 'calc w=1/[\s^2^(Fo^2^)+(0.0441P)^2^+0.0000P] where P=(Fo^2^+2Fc^2^)/3'
_refine_ls_weighting_scheme calc
_refine_ls_wR_factor_gt 0.1043
_refine_ls_wR_factor_ref 0.1362
_reflns_number_gt 10239
_reflns_number_total 24399
_reflns_threshold_expression >2sigma(I)
_cod_data_source_file om060964ksi20061021_041147.cif
_cod_data_source_block kr1075
_cod_depositor_comments
;
The following automatic conversions were performed:

'_symmetry_cell_setting' value 'Triclinic' changed to 'triclinic'
according to /home/saulius/struct/CIF-dictionaries/cif_core.dic
dictionary named 'cif_core.dic' version 2.4.1 from 2010-06-29.

Automatic conversion script
Id: cif_fix_values 1715 2011-07-08 13:25:40Z adriana 
;
_cod_original_cell_volume 5823.6(11)
_cod_original_sg_symbol_H-M 'P-1   '
_cod_database_code 4072707

loop_
_symmetry_equiv_pos_as_xyz
'x, y, z'
'-x, -y, -z'

loop_
_atom_site_label
_atom_site_type_symbol
_atom_site_fract_x
_atom_site_fract_y
_atom_site_fract_z
_atom_site_U_iso_or_equiv
_atom_site_adp_type
_atom_site_occupancy
_atom_site_symmetry_multiplicity
_atom_site_calc_flag
_atom_site_refinement_flags
Si1 Si 0.81168(11) 1.08425(9) -0.04714(7) 0.0564(4) Uani 1 1 d .
Si2 Si 0.75975(8) 1.08845(7) 0.06255(6) 0.0311(3) Uani 1 1 d .
Si3 Si 0.62963(8) 1.03960(7) 0.10226(6) 0.0324(3) Uani 1 1 d .
Si4 Si 0.60701(8) 0.97211(7) 0.21856(6) 0.0282(3) Uani 1 1 d .
Si5 Si 0.72521(8) 0.86158(7) 0.24949(6) 0.0298(3) Uani 1 1 d .
Si6 Si 0.85145(8) 0.85557(6) 0.29631(6) 0.0289(3) Uani 1 1 d .
Si7 Si 0.93658(9) 0.72811(7) 0.31808(8) 0.0498(4) Uani 1 1 d .
Si8 Si 0.73367(10) 1.21615(7) 0.06075(7) 0.0445(4) Uani 1 1 d .
Si9 Si 0.82404(8) 0.88591(8) 0.39685(6) 0.0380(4) Uani 1 1 d .
Si10 Si 0.47013(8) 0.93451(7) 0.23355(6) 0.0307(3) Uani 1 1 d .
Si11 Si 0.37315(8) 0.94068(6) 0.33388(6) 0.0278(3) Uani 1 1 d .
Si12 Si 0.32618(9) 1.06428(7) 0.34506(7) 0.0416(4) Uani 1 1 d .
Si13 Si 0.24461(9) 0.90137(8) 0.33216(7) 0.0444(4) Uani 1 1 d .
C1 C 0.8541(3) 1.0330(2) 0.1135(2) 0.0314(11) Uani 1 1 d .
H1A H 0.8649 0.9785 0.1170 0.038 Uiso 1 1 calc R
H1B H 0.9084 1.0516 0.0890 0.038 Uiso 1 1 calc R
C2 C 0.8385(3) 1.0391(2) 0.1843(2) 0.0331(11) Uani 1 1 d .
H2A H 0.7860 1.0182 0.2095 0.040 Uiso 1 1 calc R
H2B H 0.8249 1.0938 0.1810 0.040 Uiso 1 1 calc R
C3 C 0.9166(3) 0.9974(2) 0.2240(2) 0.0326(11) Uani 1 1 d .
H3A H 0.9032 1.0088 0.2670 0.039 Uiso 1 1 calc R
H3B H 0.9696 1.0172 0.1983 0.039 Uiso 1 1 calc R
C4 C 0.9376(3) 0.9107(2) 0.2388(2) 0.0318(11) Uani 1 1 d .
H4A H 0.9934 0.8894 0.2588 0.038 Uiso 1 1 calc R
H4B H 0.9491 0.9003 0.1954 0.038 Uiso 1 1 calc R
C5 C 0.8662(4) 0.9836(3) -0.0464(3) 0.096(2) Uani 1 1 d .
H5A H 0.8219 0.9519 -0.0295 0.144 Uiso 1 1 calc R
H5B H 0.9126 0.9629 -0.0173 0.144 Uiso 1 1 calc R
H5C H 0.8924 0.9835 -0.0922 0.144 Uiso 1 1 calc R
C6 C 0.8974(4) 1.1441(3) -0.0868(3) 0.097(2) Uani 1 1 d .
H6A H 0.9198 1.1418 -0.1325 0.146 Uiso 1 1 calc R
H6B H 0.9465 1.1245 -0.0601 0.146 Uiso 1 1 calc R
H6C H 0.8706 1.1972 -0.0885 0.146 Uiso 1 1 calc R
C7 C 0.7219(4) 1.1228(3) -0.1018(3) 0.088(2) Uani 1 1 d .
H7A H 0.7483 1.1321 -0.1490 0.133 Uiso 1 1 calc R
H7B H 0.6857 1.1708 -0.0953 0.133 Uiso 1 1 calc R
H7C H 0.6845 1.0856 -0.0898 0.133 Uiso 1 1 calc R
C8 C 0.5361(3) 1.1270(2) 0.0808(2) 0.0541(15) Uani 1 1 d .
H8A H 0.5527 1.1615 0.0362 0.081 Uiso 1 1 calc R
H8B H 0.5249 1.1535 0.1142 0.081 Uiso 1 1 calc R
H8C H 0.4824 1.1111 0.0808 0.081 Uiso 1 1 calc R
C9 C 0.6237(3) 0.9782(3) 0.0520(2) 0.0505(14) Uani 1 1 d .
H9A H 0.5786 0.9481 0.0755 0.076 Uiso 1 1 calc R
H9B H 0.6814 0.9437 0.0469 0.076 Uiso 1 1 calc R
H9C H 0.6081 1.0109 0.0076 0.076 Uiso 1 1 calc R
C10 C 0.5891(3) 1.0440(2) 0.2652(2) 0.0339(11) Uani 1 1 d .
H10A H 0.6440 1.0615 0.2584 0.051 Uiso 1 1 calc R
H10B H 0.5724 1.0198 0.3132 0.051 Uiso 1 1 calc R
H10C H 0.5418 1.0878 0.2479 0.051 Uiso 1 1 calc R
C11 C 0.7687(3) 0.8368(2) 0.1693(2) 0.0472(13) Uani 1 1 d .
H11A H 0.8140 0.7893 0.1781 0.071 Uiso 1 1 calc R
H11B H 0.7947 0.8781 0.1358 0.071 Uiso 1 1 calc R
H11C H 0.7200 0.8302 0.1522 0.071 Uiso 1 1 calc R
C12 C 0.6799(3) 0.7777(2) 0.3118(2) 0.0497(14) Uani 1 1 d .
H12A H 0.6198 0.7819 0.3042 0.075 Uiso 1 1 calc R
H12B H 0.6786 0.7778 0.3576 0.075 Uiso 1 1 calc R
H12C H 0.7179 0.7300 0.3060 0.075 Uiso 1 1 calc R
C13 C 0.9670(4) 0.6974(3) 0.2419(3) 0.111(3) Uani 1 1 d .
H13A H 1.0018 0.7314 0.2071 0.167 Uiso 1 1 calc R
H13B H 0.9131 0.6997 0.2255 0.167 Uiso 1 1 calc R
H13C H 1.0022 0.6450 0.2530 0.167 Uiso 1 1 calc R
C14 C 0.8855(4) 0.6527(3) 0.3849(3) 0.116(3) Uani 1 1 d .
H14A H 0.9282 0.6036 0.3923 0.174 Uiso 1 1 calc R
H14B H 0.8327 0.6489 0.3708 0.174 Uiso 1 1 calc R
H14C H 0.8688 0.6661 0.4266 0.174 Uiso 1 1 calc R
C15 C 1.0415(4) 0.7254(3) 0.3449(4) 0.131(3) Uani 1 1 d .
H15A H 1.0281 0.7390 0.3864 0.196 Uiso 1 1 calc R
H15B H 1.0728 0.7620 0.3096 0.196 Uiso 1 1 calc R
H15C H 1.0790 0.6739 0.3528 0.196 Uiso 1 1 calc R
C16 C 0.6847(4) 1.2835(3) -0.0165(2) 0.0700(18) Uani 1 1 d .
H16A H 0.6734 1.3361 -0.0158 0.105 Uiso 1 1 calc R
H16B H 0.6290 1.2714 -0.0176 0.105 Uiso 1 1 calc R
H16C H 0.7263 1.2781 -0.0565 0.105 Uiso 1 1 calc R
C17 C 0.6565(3) 1.2378(3) 0.1348(2) 0.0586(15) Uani 1 1 d .
H17A H 0.6756 1.1995 0.1763 0.088 Uiso 1 1 calc R
H17B H 0.5963 1.2364 0.1318 0.088 Uiso 1 1 calc R
H17C H 0.6576 1.2886 0.1348 0.088 Uiso 1 1 calc R
C18 C 0.8425(4) 1.2387(3) 0.0584(3) 0.0672(17) Uani 1 1 d .
H18A H 0.8821 1.2317 0.0180 0.101 Uiso 1 1 calc R
H18B H 0.8695 1.2043 0.0983 0.101 Uiso 1 1 calc R
H18C H 0.8328 1.2917 0.0575 0.101 Uiso 1 1 calc R
C19 C 0.7816(3) 0.8093(3) 0.4693(2) 0.0570(15) Uani 1 1 d .
H19A H 0.8282 0.7626 0.4779 0.086 Uiso 1 1 calc R
H19B H 0.7301 0.7991 0.4586 0.086 Uiso 1 1 calc R
H19C H 0.7644 0.8260 0.5093 0.086 Uiso 1 1 calc R
C20 C 0.9294(3) 0.8945(3) 0.4156(2) 0.0616(16) Uani 1 1 d .
H20A H 0.9174 0.9108 0.4556 0.092 Uiso 1 1 calc R
H20B H 0.9551 0.9324 0.3773 0.092 Uiso 1 1 calc R
H20C H 0.9712 0.8449 0.4236 0.092 Uiso 1 1 calc R
C21 C 0.7434(3) 0.9784(3) 0.3925(3) 0.0584(15) Uani 1 1 d .
H21A H 0.7460 0.9948 0.4302 0.088 Uiso 1 1 calc R
H21B H 0.6835 0.9719 0.3948 0.088 Uiso 1 1 calc R
H21C H 0.7584 1.0172 0.3501 0.088 Uiso 1 1 calc R
C22 C 0.4002(3) 0.9976(3) 0.1648(2) 0.0482(14) Uani 1 1 d .
H22A H 0.4326 0.9942 0.1212 0.072 Uiso 1 1 calc R
H22B H 0.3871 1.0507 0.1647 0.072 Uiso 1 1 calc R
H22C H 0.3447 0.9807 0.1730 0.072 Uiso 1 1 calc R
C23 C 0.4942(3) 0.8370(2) 0.2224(2) 0.0486(14) Uani 1 1 d .
H23A H 0.4430 0.8311 0.2078 0.073 Uiso 1 1 calc R
H23B H 0.5061 0.7974 0.2651 0.073 Uiso 1 1 calc R
H23C H 0.5461 0.8321 0.1884 0.073 Uiso 1 1 calc R
C24 C 0.3205(3) 1.1407(2) 0.2617(2) 0.0637(17) Uani 1 1 d .
H24A H 0.2776 1.1347 0.2384 0.095 Uiso 1 1 calc R
H24B H 0.3790 1.1364 0.2346 0.095 Uiso 1 1 calc R
H24C H 0.3019 1.1909 0.2685 0.095 Uiso 1 1 calc R
C25 C 0.2123(3) 1.0737(3) 0.3949(2) 0.0597(16) Uani 1 1 d .
H25A H 0.1949 1.1230 0.4034 0.090 Uiso 1 1 calc R
H25B H 0.2129 1.0323 0.4377 0.090 Uiso 1 1 calc R
H25C H 0.1699 1.0707 0.3694 0.090 Uiso 1 1 calc R
C26 C 0.3975(3) 1.0848(3) 0.3934(2) 0.0523(14) Uani 1 1 d .
H26A H 0.4577 1.0830 0.3690 0.078 Uiso 1 1 calc R
H26B H 0.3993 1.0464 0.4379 0.078 Uiso 1 1 calc R
H26C H 0.3727 1.1356 0.3982 0.078 Uiso 1 1 calc R
C27 C 0.1688(3) 0.9786(3) 0.2742(3) 0.0657(17) Uani 1 1 d .
H27A H 0.2011 0.9934 0.2287 0.099 Uiso 1 1 calc R
H27B H 0.1480 1.0231 0.2902 0.099 Uiso 1 1 calc R
H27C H 0.1179 0.9594 0.2735 0.099 Uiso 1 1 calc R
C28 C 0.1800(3) 0.8741(3) 0.4190(2) 0.0738(18) Uani 1 1 d .
H28A H 0.1633 0.9177 0.4361 0.111 Uiso 1 1 calc R
H28B H 0.2166 0.8310 0.4490 0.111 Uiso 1 1 calc R
H28C H 0.1264 0.8594 0.4168 0.111 Uiso 1 1 calc R
C29 C 0.2734(3) 0.8147(3) 0.3039(3) 0.0614(16) Uani 1 1 d .
H29A H 0.2193 0.7977 0.3071 0.092 Uiso 1 1 calc R
H29B H 0.3137 0.7738 0.3326 0.092 Uiso 1 1 calc R
H29C H 0.3023 0.8274 0.2573 0.092 Uiso 1 1 calc R
C30 C 0.3534(3) 0.8722(3) 0.5092(2) 0.0477(14) Uani 1 1 d .
H30A H 0.3802 0.8391 0.5496 0.072 Uiso 1 1 calc R
H30B H 0.2971 0.8594 0.5107 0.072 Uiso 1 1 calc R
H30C H 0.3427 0.9257 0.5073 0.072 Uiso 1 1 calc R
C31 C 0.4478(3) 0.7558(2) 0.4344(2) 0.0420(13) Uani 1 1 d .
H31A H 0.4864 0.7488 0.3937 0.063 Uiso 1 1 calc R
H31B H 0.3905 0.7443 0.4364 0.063 Uiso 1 1 calc R
H31C H 0.4755 0.7212 0.4740 0.063 Uiso 1 1 calc R
C32 C 0.5383(3) 0.8777(3) 0.4368(2) 0.0457(13) Uani 1 1 d .
H32A H 0.5670 0.8370 0.4733 0.069 Uiso 1 1 calc R
H32B H 0.5269 0.9267 0.4451 0.069 Uiso 1 1 calc R
H32C H 0.5771 0.8799 0.3941 0.069 Uiso 1 1 calc R
Si14 Si 0.43055(8) 0.85742(7) 0.43272(6) 0.0321(3) Uani 1 1 d .
Si15 Si 0.67858(9) 0.56309(7) -0.00962(6) 0.0395(4) Uani 1 1 d .
Si16 Si 0.76184(8) 0.58410(7) 0.05797(6) 0.0296(3) Uani 1 1 d .
Si17 Si 0.68616(8) 0.58230(7) 0.16693(6) 0.0303(3) Uani 1 1 d .
Si18 Si 0.65348(8) 0.47076(6) 0.25559(6) 0.0251(3) Uani 1 1 d .
Si19 Si 0.76765(8) 0.40607(7) 0.32467(6) 0.0304(3) Uani 1 1 d .
Si20 Si 0.90207(8) 0.34556(7) 0.27542(6) 0.0297(3) Uani 1 1 d .
Si21 Si 0.90430(9) 0.21717(7) 0.28921(7) 0.0420(4) Uani 1 1 d .
Si22 Si 0.78903(10) 0.70877(7) 0.00359(7) 0.0450(4) Uani 1 1 d .
Si23 Si 1.01794(9) 0.34795(8) 0.32540(8) 0.0541(4) Uani 1 1 d .
Si24 Si 0.52709(8) 0.50923(7) 0.33051(6) 0.0267(3) Uani 1 1 d .
Si25 Si 0.39218(8) 0.48175(6) 0.32462(6) 0.0249(3) Uani 1 1 d .
Si26 Si 0.32989(8) 0.56203(7) 0.22718(6) 0.0341(3) Uani 1 1 d .
Si27 Si 0.29554(8) 0.49947(7) 0.42173(6) 0.0334(3) Uani 1 1 d .
Si28 Si 0.40012(8) 0.35471(7) 0.33008(6) 0.0307(3) Uani 1 1 d .
C33 C 0.8784(3) 0.5231(2) 0.0474(2) 0.0369(12) Uani 1 1 d .
H33A H 0.9053 0.5432 0.0003 0.044 Uiso 1 1 calc R
H33B H 0.9139 0.5303 0.0763 0.044 Uiso 1 1 calc R
C34 C 0.8875(3) 0.4371(2) 0.0636(2) 0.0449(13) Uani 1 1 d .
H34A H 0.8473 0.4288 0.0388 0.054 Uiso 1 1 calc R
H34B H 0.9489 0.4143 0.0477 0.054 Uiso 1 1 calc R
C35 C 0.8660(3) 0.3964(2) 0.1382(2) 0.0398(12) Uani 1 1 d .
H35A H 0.8670 0.3425 0.1444 0.048 Uiso 1 1 calc R
H35B H 0.8050 0.4202 0.1539 0.048 Uiso 1 1 calc R
C36 C 0.9284(3) 0.3976(2) 0.1827(2) 0.0354(12) Uani 1 1 d .
H36A H 0.9267 0.4514 0.1771 0.043 Uiso 1 1 calc R
H36B H 0.9895 0.3744 0.1667 0.043 Uiso 1 1 calc R
C37 C 0.6276(3) 0.4782(3) 0.0337(2) 0.0559(15) Uani 1 1 d .
H37A H 0.6009 0.4684 0.0015 0.084 Uiso 1 1 calc R
H37B H 0.5818 0.4882 0.0703 0.084 Uiso 1 1 calc R
H37C H 0.6733 0.4335 0.0521 0.084 Uiso 1 1 calc R
C38 C 0.7549(3) 0.5464(3) -0.0855(2) 0.0607(16) Uani 1 1 d .
H38A H 0.8022 0.5014 -0.0714 0.091 Uiso 1 1 calc R
H38B H 0.7807 0.5912 -0.1102 0.091 Uiso 1 1 calc R
H38C H 0.7215 0.5381 -0.1146 0.091 Uiso 1 1 calc R
C39 C 0.5871(3) 0.6472(3) -0.0396(3) 0.0740(18) Uani 1 1 d .
H39A H 0.5507 0.6339 -0.0633 0.111 Uiso 1 1 calc R
H39B H 0.6125 0.6904 -0.0702 0.111 Uiso 1 1 calc R
H39C H 0.5503 0.6614 -0.0011 0.111 Uiso 1 1 calc R
C40 C 0.5786(3) 0.6526(3) 0.1461(2) 0.0618(16) Uani 1 1 d .
H40A H 0.5764 0.6992 0.1561 0.093 Uiso 1 1 calc R
H40B H 0.5287 0.6298 0.1731 0.093 Uiso 1 1 calc R
H40C H 0.5747 0.6653 0.0983 0.093 Uiso 1 1 calc R
C41 C 0.7492(3) 0.6270(3) 0.2025(2) 0.0593(16) Uani 1 1 d .
H41A H 0.7519 0.6787 0.1725 0.089 Uiso 1 1 calc R
H41B H 0.8094 0.5960 0.2065 0.089 Uiso 1 1 calc R
H41C H 0.7189 0.6293 0.2469 0.089 Uiso 1 1 calc R
C42 C 0.6277(3) 0.4003(2) 0.2223(2) 0.0346(11) Uani 1 1 d .
H42A H 0.6782 0.3853 0.1905 0.052 Uiso 1 1 calc R
H42B H 0.5750 0.4244 0.1995 0.052 Uiso 1 1 calc R
H42C H 0.6168 0.3550 0.2598 0.052 Uiso 1 1 calc R
C43 C 0.7887(3) 0.4771(3) 0.3595(2) 0.0465(13) Uani 1 1 d .
H43A H 0.7319 0.5074 0.3740 0.070 Uiso 1 1 calc R
H43B H 0.8234 0.5111 0.3246 0.070 Uiso 1 1 calc R
H43C H 0.8215 0.4495 0.3979 0.070 Uiso 1 1 calc R
C44 C 0.7321(3) 0.3254(2) 0.3991(2) 0.0435(13) Uani 1 1 d .
H44A H 0.7840 0.2923 0.4203 0.065 Uiso 1 1 calc R
H44B H 0.7046 0.2956 0.3837 0.065 Uiso 1 1 calc R
H44C H 0.6893 0.3467 0.4317 0.065 Uiso 1 1 calc R
C45 C 0.9302(4) 0.1514(3) 0.3744(3) 0.0690(18) Uani 1 1 d .
H45A H 0.8848 0.1667 0.4090 0.104 Uiso 1 1 calc R
H45B H 0.9883 0.1542 0.3810 0.104 Uiso 1 1 calc R
H45C H 0.9312 0.0989 0.3776 0.104 Uiso 1 1 calc R
C46 C 0.9926(3) 0.1858(3) 0.2249(3) 0.0593(16) Uani 1 1 d .
H46A H 1.0507 0.1855 0.2339 0.089 Uiso 1 1 calc R
H46B H 0.9825 0.2213 0.1801 0.089 Uiso 1 1 calc R
H46C H 0.9909 0.1343 0.2271 0.089 Uiso 1 1 calc R
C47 C 0.7976(3) 0.2043(3) 0.2768(2) 0.0522(14) Uani 1 1 d .
H47A H 0.8036 0.1511 0.2795 0.078 Uiso 1 1 calc R
H47B H 0.7823 0.2381 0.2326 0.078 Uiso 1 1 calc R
H47C H 0.7507 0.2169 0.3118 0.078 Uiso 1 1 calc R
C48 C 0.8202(4) 0.7231(3) -0.0891(2) 0.0765(19) Uani 1 1 d .
H48A H 0.8391 0.7717 -0.1113 0.115 Uiso 1 1 calc R
H48B H 0.7690 0.7240 -0.1080 0.115 Uiso 1 1 calc R
H48C H 0.8689 0.6812 -0.0963 0.115 Uiso 1 1 calc R
C49 C 0.6931(3) 0.7884(2) 0.0134(3) 0.0647(17) Uani 1 1 d .
H49A H 0.6831 0.7897 0.0597 0.097 Uiso 1 1 calc R
H49B H 0.6400 0.7802 0.0033 0.097 Uiso 1 1 calc R
H49C H 0.7060 0.8371 -0.0176 0.097 Uiso 1 1 calc R
C50 C 0.8861(3) 0.7186(3) 0.0342(3) 0.0664(17) Uani 1 1 d .
H50A H 0.9373 0.6779 0.0283 0.100 Uiso 1 1 calc R
H50B H 0.8711 0.7145 0.0819 0.100 Uiso 1 1 calc R
H50C H 0.9005 0.7684 0.0085 0.100 Uiso 1 1 calc R
C51 C 1.1220(3) 0.2941(3) 0.2883(4) 0.098(2) Uani 1 1 d .
H51A H 1.1311 0.3182 0.2396 0.146 Uiso 1 1 calc R
H51B H 1.1172 0.2412 0.2984 0.146 Uiso 1 1 calc R
H51C H 1.1723 0.2945 0.3076 0.146 Uiso 1 1 calc R
C52 C 1.0300(3) 0.4481(3) 0.3043(3) 0.083(2) Uani 1 1 d .
H52A H 1.0805 0.4481 0.3236 0.124 Uiso 1 1 calc R
H52B H 0.9759 0.4778 0.3228 0.124 Uiso 1 1 calc R
H52C H 1.0400 0.4709 0.2554 0.124 Uiso 1 1 calc R
C53 C 1.0039(4) 0.3054(3) 0.4189(3) 0.103(2) Uani 1 1 d .
H53A H 1.0528 0.3111 0.4364 0.155 Uiso 1 1 calc R
H53B H 1.0041 0.2510 0.4311 0.155 Uiso 1 1 calc R
H53C H 0.9476 0.3317 0.4381 0.155 Uiso 1 1 calc R
C54 C 0.5114(3) 0.6138(2) 0.3215(2) 0.0478(14) Uani 1 1 d .
H54A H 0.4735 0.6244 0.3612 0.072 Uiso 1 1 calc R
H54B H 0.4834 0.6454 0.2814 0.072 Uiso 1 1 calc R
H54C H 0.5691 0.6255 0.3174 0.072 Uiso 1 1 calc R
C55 C 0.5454(3) 0.4596(3) 0.42139(19) 0.0410(12) Uani 1 1 d .
H55A H 0.6026 0.4647 0.4275 0.061 Uiso 1 1 calc R
H55B H 0.5451 0.4054 0.4334 0.061 Uiso 1 1 calc R
H55C H 0.4979 0.4830 0.4503 0.061 Uiso 1 1 calc R
C56 C 0.2220(3) 0.5417(3) 0.2257(2) 0.0559(15) Uani 1 1 d .
H56A H 0.1989 0.5747 0.1838 0.084 Uiso 1 1 calc R
H56B H 0.1797 0.5516 0.2640 0.084 Uiso 1 1 calc R
H56C H 0.2308 0.4880 0.2287 0.084 Uiso 1 1 calc R
C57 C 0.3087(3) 0.6649(2) 0.2215(2) 0.0567(16) Uani 1 1 d .
H57A H 0.3648 0.6784 0.2190 0.085 Uiso 1 1 calc R
H57B H 0.2689 0.6732 0.2613 0.085 Uiso 1 1 calc R
H57C H 0.2812 0.6968 0.1812 0.085 Uiso 1 1 calc R
C58 C 0.4068(3) 0.5442(2) 0.1522(2) 0.0439(13) Uani 1 1 d .
H58A H 0.3860 0.5826 0.1112 0.066 Uiso 1 1 calc R
H58B H 0.4082 0.4932 0.1513 0.066 Uiso 1 1 calc R
H58C H 0.4664 0.5476 0.1547 0.066 Uiso 1 1 calc R
C59 C 0.2950(3) 0.5915(2) 0.4340(2) 0.0466(13) Uani 1 1 d .
H59A H 0.2525 0.5977 0.4733 0.070 Uiso 1 1 calc R
H59B H 0.2780 0.6341 0.3941 0.070 Uiso 1 1 calc R
H59C H 0.3543 0.5908 0.4410 0.070 Uiso 1 1 calc R
C60 C 0.1778(3) 0.5024(3) 0.4173(2) 0.0517(14) Uani 1 1 d .
H60A H 0.1405 0.5089 0.4586 0.078 Uiso 1 1 calc R
H60B H 0.1742 0.4545 0.4123 0.078 Uiso 1 1 calc R
H60C H 0.1572 0.5452 0.3786 0.078 Uiso 1 1 calc R
C61 C 0.3278(3) 0.4195(2) 0.4997(2) 0.0458(13) Uani 1 1 d .
H61A H 0.3869 0.4194 0.5065 0.069 Uiso 1 1 calc R
H61B H 0.3282 0.3706 0.4945 0.069 Uiso 1 1 calc R
H61C H 0.2849 0.4270 0.5385 0.069 Uiso 1 1 calc R
C62 C 0.2917(3) 0.3282(3) 0.3732(2) 0.0496(14) Uani 1 1 d .
H62A H 0.2926 0.2771 0.3728 0.074 Uiso 1 1 calc R
H62B H 0.2436 0.3653 0.3496 0.074 Uiso 1 1 calc R
H62C H 0.2822 0.3285 0.4197 0.074 Uiso 1 1 calc R
C63 C 0.4165(3) 0.3379(2) 0.2470(2) 0.0448(13) Uani 1 1 d .
H63A H 0.4717 0.3519 0.2207 0.067 Uiso 1 1 calc R
H63B H 0.3666 0.3693 0.2226 0.067 Uiso 1 1 calc R
H63C H 0.4198 0.2839 0.2544 0.067 Uiso 1 1 calc R
C64 C 0.4870(3) 0.2852(2) 0.3810(2) 0.0468(14) Uani 1 1 d .
H64A H 0.4892 0.2335 0.3812 0.070 Uiso 1 1 calc R
H64B H 0.4726 0.2873 0.4271 0.070 Uiso 1 1 calc R
H64C H 0.5447 0.2984 0.3613 0.070 Uiso 1 1 calc R

loop_
_atom_site_aniso_label
_atom_site_aniso_U_11
_atom_site_aniso_U_22
_atom_site_aniso_U_33
_atom_site_aniso_U_23
_atom_site_aniso_U_13
_atom_site_aniso_U_12
Si1 0.0771(12) 0.0598(11) 0.0305(8) -0.0193(8) 0.0108(8) -0.0196(9)
Si2 0.0420(8) 0.0263(7) 0.0235(7) -0.0062(6) -0.0038(6) -0.0075(6)
Si3 0.0387(8) 0.0297(7) 0.0282(7) -0.0069(6) -0.0073(6) -0.0070(6)
Si4 0.0305(8) 0.0284(7) 0.0248(7) -0.0065(6) -0.0042(6) -0.0070(6)
Si5 0.0316(8) 0.0257(7) 0.0313(7) -0.0080(6) -0.0040(6) -0.0064(6)
Si6 0.0273(8) 0.0227(7) 0.0316(7) -0.0037(6) -0.0043(6) -0.0036(5)
Si7 0.0372(9) 0.0250(8) 0.0740(11) -0.0039(7) -0.0098(8) 0.0003(6)
Si8 0.0712(11) 0.0274(8) 0.0356(8) -0.0046(6) -0.0186(7) -0.0098(7)
Si9 0.0328(8) 0.0498(9) 0.0294(8) -0.0082(7) -0.0066(6) -0.0095(7)
Si10 0.0338(8) 0.0293(7) 0.0309(7) -0.0088(6) -0.0068(6) -0.0087(6)
Si11 0.0257(7) 0.0254(7) 0.0320(7) -0.0076(6) -0.0073(6) -0.0043(5)
Si12 0.0392(9) 0.0304(8) 0.0511(9) -0.0155(7) -0.0037(7) 0.0005(6)
Si13 0.0331(9) 0.0540(10) 0.0474(9) -0.0089(7) -0.0104(7) -0.0170(7)
C1 0.034(3) 0.025(3) 0.032(3) -0.010(2) -0.001(2) -0.004(2)
C2 0.038(3) 0.029(3) 0.032(3) -0.007(2) -0.005(2) -0.011(2)
C3 0.036(3) 0.034(3) 0.027(3) -0.004(2) -0.003(2) -0.015(2)
C4 0.022(3) 0.030(3) 0.036(3) -0.005(2) -0.005(2) -0.001(2)
C5 0.113(6) 0.082(5) 0.085(5) -0.053(4) 0.021(4) 0.000(4)
C6 0.108(6) 0.122(6) 0.062(4) -0.040(4) 0.051(4) -0.059(4)
C7 0.149(6) 0.087(5) 0.040(4) -0.015(3) -0.023(4) -0.041(4)
C8 0.042(3) 0.049(3) 0.054(3) 0.006(3) -0.011(3) -0.006(3)
C9 0.070(4) 0.052(3) 0.041(3) -0.018(3) -0.013(3) -0.024(3)
C10 0.031(3) 0.038(3) 0.035(3) -0.015(2) 0.002(2) -0.012(2)
C11 0.058(4) 0.042(3) 0.046(3) -0.025(3) -0.007(3) -0.002(3)
C12 0.047(3) 0.037(3) 0.059(4) 0.002(3) -0.014(3) -0.016(2)
C13 0.115(6) 0.063(4) 0.119(6) -0.040(4) 0.002(5) 0.036(4)
C14 0.097(6) 0.034(4) 0.158(7) 0.014(4) 0.012(5) -0.003(3)
C15 0.086(5) 0.047(4) 0.264(10) -0.035(5) -0.104(6) 0.023(4)
C16 0.124(5) 0.033(3) 0.051(4) 0.000(3) -0.038(4) -0.010(3)
C17 0.089(4) 0.038(3) 0.059(4) -0.024(3) -0.027(3) -0.004(3)
C18 0.098(5) 0.051(4) 0.061(4) -0.004(3) -0.017(3) -0.043(3)
C19 0.052(4) 0.076(4) 0.035(3) -0.003(3) 0.001(3) -0.025(3)
C20 0.049(4) 0.086(4) 0.052(4) -0.016(3) -0.018(3) -0.017(3)
C21 0.058(4) 0.072(4) 0.059(4) -0.039(3) -0.014(3) -0.007(3)
C22 0.051(3) 0.059(3) 0.039(3) -0.011(3) -0.016(3) -0.017(3)
C23 0.052(3) 0.046(3) 0.061(4) -0.027(3) -0.005(3) -0.019(3)
C24 0.076(4) 0.029(3) 0.067(4) -0.007(3) -0.003(3) 0.002(3)
C25 0.045(4) 0.066(4) 0.066(4) -0.035(3) -0.003(3) 0.006(3)
C26 0.050(3) 0.042(3) 0.076(4) -0.038(3) 0.002(3) -0.010(3)
C27 0.041(4) 0.082(4) 0.073(4) -0.013(3) -0.029(3) -0.007(3)
C28 0.050(4) 0.118(5) 0.056(4) -0.020(4) 0.003(3) -0.039(3)
C29 0.066(4) 0.060(4) 0.070(4) -0.014(3) -0.022(3) -0.030(3)
C30 0.044(3) 0.055(3) 0.036(3) -0.010(2) 0.000(2) -0.007(3)
C31 0.051(3) 0.031(3) 0.039(3) -0.005(2) -0.014(2) -0.003(2)
C32 0.041(3) 0.053(3) 0.046(3) -0.014(3) -0.017(3) -0.008(2)
Si14 0.0324(8) 0.0312(8) 0.0305(7) -0.0075(6) -0.0062(6) -0.0047(6)
Si15 0.0478(9) 0.0419(8) 0.0313(8) -0.0163(7) -0.0097(7) -0.0039(7)
Si16 0.0353(8) 0.0280(7) 0.0242(7) -0.0075(6) -0.0012(6) -0.0077(6)
Si17 0.0389(8) 0.0288(7) 0.0257(7) -0.0110(6) 0.0033(6) -0.0140(6)
Si18 0.0282(7) 0.0257(7) 0.0238(7) -0.0094(5) -0.0007(5) -0.0099(6)
Si19 0.0301(8) 0.0353(8) 0.0284(7) -0.0115(6) -0.0039(6) -0.0092(6)
Si20 0.0293(8) 0.0260(7) 0.0336(8) -0.0082(6) -0.0078(6) -0.0047(6)
Si21 0.0491(9) 0.0268(8) 0.0490(9) -0.0090(7) -0.0110(7) -0.0071(6)
Si22 0.0626(10) 0.0310(8) 0.0352(8) -0.0050(6) 0.0058(7) -0.0175(7)
Si23 0.0422(10) 0.0531(10) 0.0773(12) -0.0270(9) -0.0325(8) 0.0015(7)
Si24 0.0314(8) 0.0299(7) 0.0221(7) -0.0113(6) 0.0012(6) -0.0117(6)
Si25 0.0307(8) 0.0237(7) 0.0193(7) -0.0044(5) -0.0044(5) -0.0064(5)
Si26 0.0412(9) 0.0311(8) 0.0252(7) -0.0059(6) -0.0103(6) 0.0006(6)
Si27 0.0347(8) 0.0357(8) 0.0264(7) -0.0083(6) 0.0003(6) -0.0076(6)
Si28 0.0386(8) 0.0251(7) 0.0310(7) -0.0055(6) -0.0109(6) -0.0106(6)
C33 0.042(3) 0.030(3) 0.034(3) -0.008(2) -0.002(2) -0.005(2)
C34 0.043(3) 0.044(3) 0.044(3) -0.017(3) -0.001(2) -0.003(2)
C35 0.044(3) 0.032(3) 0.047(3) -0.020(2) -0.003(3) -0.007(2)
C36 0.030(3) 0.038(3) 0.038(3) -0.012(2) -0.003(2) -0.008(2)
C37 0.062(4) 0.066(4) 0.056(4) -0.032(3) -0.002(3) -0.027(3)
C38 0.077(4) 0.077(4) 0.036(3) -0.026(3) -0.003(3) -0.022(3)
C39 0.075(4) 0.072(4) 0.081(5) -0.027(3) -0.054(4) 0.013(3)
C40 0.059(4) 0.045(3) 0.058(4) -0.009(3) 0.016(3) -0.002(3)
C41 0.094(4) 0.061(4) 0.045(3) -0.028(3) 0.010(3) -0.052(3)
C42 0.036(3) 0.036(3) 0.036(3) -0.017(2) -0.002(2) -0.010(2)
C43 0.036(3) 0.062(4) 0.053(3) -0.034(3) -0.006(3) -0.008(3)
C44 0.043(3) 0.046(3) 0.036(3) -0.005(2) -0.003(2) -0.013(2)
C45 0.089(5) 0.035(3) 0.074(4) 0.001(3) -0.027(3) -0.009(3)
C46 0.061(4) 0.034(3) 0.078(4) -0.022(3) -0.007(3) 0.003(3)
C47 0.060(4) 0.041(3) 0.065(4) -0.022(3) -0.007(3) -0.019(3)
C48 0.120(5) 0.055(4) 0.037(3) 0.001(3) 0.017(3) -0.032(4)
C49 0.090(5) 0.031(3) 0.066(4) -0.018(3) 0.001(3) -0.008(3)
C50 0.064(4) 0.063(4) 0.076(4) -0.025(3) 0.016(3) -0.038(3)
C51 0.048(4) 0.097(5) 0.177(7) -0.080(5) -0.058(4) 0.020(3)
C52 0.047(4) 0.081(4) 0.148(6) -0.054(4) -0.030(4) -0.021(3)
C53 0.135(7) 0.107(6) 0.083(5) -0.028(4) -0.066(5) -0.012(5)
C54 0.058(4) 0.043(3) 0.051(3) -0.029(3) 0.020(3) -0.026(3)
C55 0.032(3) 0.071(4) 0.023(3) -0.022(2) 0.005(2) -0.014(2)
C56 0.048(4) 0.079(4) 0.044(3) -0.027(3) -0.016(3) -0.001(3)
C57 0.087(4) 0.032(3) 0.039(3) -0.006(2) -0.024(3) 0.009(3)
C58 0.057(3) 0.040(3) 0.024(3) -0.002(2) -0.006(2) -0.004(2)
C59 0.055(4) 0.047(3) 0.039(3) -0.020(2) 0.004(3) -0.013(3)
C60 0.031(3) 0.066(4) 0.055(3) -0.024(3) 0.002(3) -0.004(3)
C61 0.054(3) 0.053(3) 0.026(3) -0.009(2) 0.004(2) -0.016(3)
C62 0.053(3) 0.041(3) 0.060(4) -0.008(3) -0.011(3) -0.025(3)
C63 0.059(4) 0.042(3) 0.047(3) -0.022(2) -0.011(3) -0.018(3)
C64 0.056(4) 0.030(3) 0.054(3) -0.007(2) -0.017(3) -0.011(2)

loop_
_atom_type_symbol
_atom_type_description
_atom_type_scat_dispersion_real
_atom_type_scat_dispersion_imag
_atom_type_scat_source
C C 0.0033 0.0016 'International Tables Vol C Tables 4.2.6.8 and 6.1.1.4'
H H 0.0000 0.0000 'International Tables Vol C Tables 4.2.6.8 and 6.1.1.4'
Si Si 0.0817 0.0704 'International Tables Vol C Tables 4.2.6.8 and 6.1.1.4'

loop_
_geom_angle_atom_site_label_1
_geom_angle_atom_site_label_2
_geom_angle_atom_site_label_3
_geom_angle
C7 Si1 C5 109.3(3)
C7 Si1 C6 107.3(3)
C5 Si1 C6 107.6(3)
C7 Si1 Si2 112.6(2)
C5 Si1 Si2 110.48(19)
C6 Si1 Si2 109.5(2)
C1 Si2 Si1 106.55(14)
C1 Si2 Si8 106.65(14)
Si1 Si2 Si8 108.17(7)
C1 Si2 Si3 114.27(14)
Si1 Si2 Si3 109.15(7)
Si8 Si2 Si3 111.76(7)
C9 Si3 C8 105.9(2)
C9 Si3 Si2 110.22(16)
C8 Si3 Si2 104.42(15)
C9 Si3 Si4 109.68(15)
C8 Si3 Si4 109.64(16)
Si2 Si3 Si4 116.35(7)
C10 Si4 Si3 106.94(13)
C10 Si4 Si10 108.19(14)
Si3 Si4 Si10 103.79(6)
C10 Si4 Si5 115.37(14)
Si3 Si4 Si5 111.25(6)
Si10 Si4 Si5 110.58(6)
C11 Si5 C12 106.6(2)
C11 Si5 Si6 106.67(16)
C12 Si5 Si6 102.29(15)
C11 Si5 Si4 103.73(15)
C12 Si5 Si4 110.61(15)
Si6 Si5 Si4 125.71(7)
C4 Si6 Si9 105.98(15)
C4 Si6 Si7 100.46(13)
Si9 Si6 Si7 107.32(7)
C4 Si6 Si5 117.32(14)
Si9 Si6 Si5 116.97(7)
Si7 Si6 Si5 107.16(7)
C13 Si7 C15 107.2(3)
C13 Si7 C14 106.3(3)
C15 Si7 C14 106.7(3)
C13 Si7 Si6 112.15(19)
C15 Si7 Si6 107.59(19)
C14 Si7 Si6 116.5(2)
C18 Si8 C16 107.8(2)
C18 Si8 C17 108.3(2)
C16 Si8 C17 106.9(2)
C18 Si8 Si2 108.45(18)
C16 Si8 Si2 110.85(17)
C17 Si8 Si2 114.41(16)
C21 Si9 C20 107.1(2)
C21 Si9 C19 108.4(2)
C20 Si9 C19 107.5(2)
C21 Si9 Si6 112.91(16)
C20 Si9 Si6 109.37(18)
C19 Si9 Si6 111.29(18)
C23 Si10 C22 103.2(2)
C23 Si10 Si11 112.21(15)
C22 Si10 Si11 103.48(16)
C23 Si10 Si4 108.97(15)
C22 Si10 Si4 112.01(15)
Si11 Si10 Si4 116.10(7)
Si14 Si11 Si12 107.59(7)
Si14 Si11 Si13 105.94(6)
Si12 Si11 Si13 107.14(7)
Si14 Si11 Si10 114.06(6)
Si12 Si11 Si10 114.23(6)
Si13 Si11 Si10 107.36(7)
C24 Si12 C25 108.1(2)
C24 Si12 C26 108.4(2)
C25 Si12 C26 105.2(2)
C24 Si12 Si11 112.01(17)
C25 Si12 Si11 109.14(16)
C26 Si12 Si11 113.70(15)
C29 Si13 C27 107.5(2)
C29 Si13 C28 106.2(2)
C27 Si13 C28 108.2(3)
C29 Si13 Si11 111.60(17)
C27 Si13 Si11 112.07(17)
C28 Si13 Si11 110.91(17)
C2 C1 Si2 114.7(3)
C2 C1 H1A 108.6
Si2 C1 H1A 108.6
C2 C1 H1B 108.6
Si2 C1 H1B 108.6
H1A C1 H1B 107.6
C1 C2 C3 114.4(4)
C1 C2 H2A 108.7
C3 C2 H2A 108.7
C1 C2 H2B 108.7
C3 C2 H2B 108.7
H2A C2 H2B 107.6
C2 C3 C4 113.5(3)
C2 C3 H3A 108.9
C4 C3 H3A 108.9
C2 C3 H3B 108.9
C4 C3 H3B 108.9
H3A C3 H3B 107.7
C3 C4 Si6 118.0(3)
C3 C4 H4A 107.8
Si6 C4 H4A 107.8
C3 C4 H4B 107.8
Si6 C4 H4B 107.8
H4A C4 H4B 107.1
Si1 C5 H5A 109.5
Si1 C5 H5B 109.5
H5A C5 H5B 109.5
Si1 C5 H5C 109.5
H5A C5 H5C 109.5
H5B C5 H5C 109.5
Si1 C6 H6A 109.5
Si1 C6 H6B 109.5
H6A C6 H6B 109.5
Si1 C6 H6C 109.5
H6A C6 H6C 109.5
H6B C6 H6C 109.5
Si1 C7 H7A 109.5
Si1 C7 H7B 109.5
H7A C7 H7B 109.5
Si1 C7 H7C 109.5
H7A C7 H7C 109.5
H7B C7 H7C 109.5
Si3 C8 H8A 109.5
Si3 C8 H8B 109.5
H8A C8 H8B 109.5
Si3 C8 H8C 109.5
H8A C8 H8C 109.5
H8B C8 H8C 109.5
Si3 C9 H9A 109.5
Si3 C9 H9B 109.5
H9A C9 H9B 109.5
Si3 C9 H9C 109.5
H9A C9 H9C 109.5
H9B C9 H9C 109.5
Si4 C10 H10A 109.5
Si4 C10 H10B 109.5
H10A C10 H10B 109.5
Si4 C10 H10C 109.5
H10A C10 H10C 109.5
H10B C10 H10C 109.5
Si5 C11 H11A 109.5
Si5 C11 H11B 109.5
H11A C11 H11B 109.5
Si5 C11 H11C 109.5
H11A C11 H11C 109.5
H11B C11 H11C 109.5
Si5 C12 H12A 109.5
Si5 C12 H12B 109.5
H12A C12 H12B 109.5
Si5 C12 H12C 109.5
H12A C12 H12C 109.5
H12B C12 H12C 109.5
Si7 C13 H13A 109.5
Si7 C13 H13B 109.5
H13A C13 H13B 109.5
Si7 C13 H13C 109.5
H13A C13 H13C 109.5
H13B C13 H13C 109.5
Si7 C14 H14A 109.5
Si7 C14 H14B 109.5
H14A C14 H14B 109.5
Si7 C14 H14C 109.5
H14A C14 H14C 109.5
H14B C14 H14C 109.5
Si7 C15 H15A 109.5
Si7 C15 H15B 109.5
H15A C15 H15B 109.5
Si7 C15 H15C 109.5
H15A C15 H15C 109.5
H15B C15 H15C 109.5
Si8 C16 H16A 109.5
Si8 C16 H16B 109.5
H16A C16 H16B 109.5
Si8 C16 H16C 109.5
H16A C16 H16C 109.5
H16B C16 H16C 109.5
Si8 C17 H17A 109.5
Si8 C17 H17B 109.5
H17A C17 H17B 109.5
Si8 C17 H17C 109.5
H17A C17 H17C 109.5
H17B C17 H17C 109.5
Si8 C18 H18A 109.5
Si8 C18 H18B 109.5
H18A C18 H18B 109.5
Si8 C18 H18C 109.5
H18A C18 H18C 109.5
H18B C18 H18C 109.5
Si9 C19 H19A 109.5
Si9 C19 H19B 109.5
H19A C19 H19B 109.5
Si9 C19 H19C 109.5
H19A C19 H19C 109.5
H19B C19 H19C 109.5
Si9 C20 H20A 109.5
Si9 C20 H20B 109.5
H20A C20 H20B 109.5
Si9 C20 H20C 109.5
H20A C20 H20C 109.5
H20B C20 H20C 109.5
Si9 C21 H21A 109.5
Si9 C21 H21B 109.5
H21A C21 H21B 109.5
Si9 C21 H21C 109.5
H21A C21 H21C 109.5
H21B C21 H21C 109.5
Si10 C22 H22A 109.5
Si10 C22 H22B 109.5
H22A C22 H22B 109.5
Si10 C22 H22C 109.5
H22A C22 H22C 109.5
H22B C22 H22C 109.5
Si10 C23 H23A 109.5
Si10 C23 H23B 109.5
H23A C23 H23B 109.5
Si10 C23 H23C 109.5
H23A C23 H23C 109.5
H23B C23 H23C 109.5
Si12 C24 H24A 109.5
Si12 C24 H24B 109.5
H24A C24 H24B 109.5
Si12 C24 H24C 109.5
H24A C24 H24C 109.5
H24B C24 H24C 109.5
Si12 C25 H25A 109.5
Si12 C25 H25B 109.5
H25A C25 H25B 109.5
Si12 C25 H25C 109.5
H25A C25 H25C 109.5
H25B C25 H25C 109.5
Si12 C26 H26A 109.5
Si12 C26 H26B 109.5
H26A C26 H26B 109.5
Si12 C26 H26C 109.5
H26A C26 H26C 109.5
H26B C26 H26C 109.5
Si13 C27 H27A 109.5
Si13 C27 H27B 109.5
H27A C27 H27B 109.5
Si13 C27 H27C 109.5
H27A C27 H27C 109.5
H27B C27 H27C 109.5
Si13 C28 H28A 109.5
Si13 C28 H28B 109.5
H28A C28 H28B 109.5
Si13 C28 H28C 109.5
H28A C28 H28C 109.5
H28B C28 H28C 109.5
Si13 C29 H29A 109.5
Si13 C29 H29B 109.5
H29A C29 H29B 109.5
Si13 C29 H29C 109.5
H29A C29 H29C 109.5
H29B C29 H29C 109.5
Si14 C30 H30A 109.5
Si14 C30 H30B 109.5
H30A C30 H30B 109.5
Si14 C30 H30C 109.5
H30A C30 H30C 109.5
H30B C30 H30C 109.5
Si14 C31 H31A 109.5
Si14 C31 H31B 109.5
H31A C31 H31B 109.5
Si14 C31 H31C 109.5
H31A C31 H31C 109.5
H31B C31 H31C 109.5
Si14 C32 H32A 109.5
Si14 C32 H32B 109.5
H32A C32 H32B 109.5
Si14 C32 H32C 109.5
H32A C32 H32C 109.5
H32B C32 H32C 109.5
C32 Si14 C30 106.4(2)
C32 Si14 C31 110.1(2)
C30 Si14 C31 109.7(2)
C32 Si14 Si11 110.21(15)
C30 Si14 Si11 110.90(15)
C31 Si14 Si11 109.46(15)
C37 Si15 C39 107.3(2)
C37 Si15 C38 107.9(2)
C39 Si15 C38 107.6(2)
C37 Si15 Si16 113.30(16)
C39 Si15 Si16 112.47(18)
C38 Si15 Si16 108.04(18)
C33 Si16 Si15 106.86(15)
C33 Si16 Si22 101.00(14)
Si15 Si16 Si22 106.74(7)
C33 Si16 Si17 120.35(14)
Si15 Si16 Si17 113.92(7)
Si22 Si16 Si17 106.47(6)
C40 Si17 C41 107.6(2)
C40 Si17 Si16 101.37(16)
C41 Si17 Si16 106.60(16)
C40 Si17 Si18 108.72(15)
C41 Si17 Si18 106.23(15)
Si16 Si17 Si18 125.32(7)
C42 Si18 Si19 109.02(14)
C42 Si18 Si24 108.61(14)
Si19 Si18 Si24 104.51(6)
C42 Si18 Si17 111.98(14)
Si19 Si18 Si17 113.57(6)
Si24 Si18 Si17 108.79(6)
C44 Si19 C43 107.2(2)
C44 Si19 Si20 103.26(15)
C43 Si19 Si20 109.86(15)
C44 Si19 Si18 111.20(15)
C43 Si19 Si18 107.85(15)
Si20 Si19 Si18 117.10(7)
C36 Si20 Si23 105.43(14)
C36 Si20 Si19 112.52(15)
Si23 Si20 Si19 108.87(7)
C36 Si20 Si21 108.83(15)
Si23 Si20 Si21 108.75(7)
Si19 Si20 Si21 112.17(6)
C47 Si21 C46 107.6(2)
C47 Si21 C45 107.7(2)
C46 Si21 C45 108.0(2)
C47 Si21 Si20 112.80(15)
C46 Si21 Si20 108.29(16)
C45 Si21 Si20 112.28(18)
C49 Si22 C50 108.6(2)
C49 Si22 C48 107.0(2)
C50 Si22 C48 106.9(3)
C49 Si22 Si16 115.17(17)
C50 Si22 Si16 109.98(16)
C48 Si22 Si16 108.78(17)
C52 Si23 C51 107.8(3)
C52 Si23 C53 108.0(3)
C51 Si23 C53 109.5(3)
C52 Si23 Si20 110.28(17)
C51 Si23 Si20 107.09(19)
C53 Si23 Si20 114.0(2)
C55 Si24 C54 102.8(2)
C55 Si24 Si25 104.15(14)
C54 Si24 Si25 110.81(16)
C55 Si24 Si18 111.35(14)
C54 Si24 Si18 110.63(14)
Si25 Si24 Si18 116.10(6)
Si26 Si25 Si28 106.88(6)
Si26 Si25 Si27 110.35(6)
Si28 Si25 Si27 105.59(6)
Si26 Si25 Si24 112.53(6)
Si28 Si25 Si24 115.75(6)
Si27 Si25 Si24 105.50(6)
C56 Si26 C58 107.4(2)
C56 Si26 C57 107.3(2)
C58 Si26 C57 110.4(2)
C56 Si26 Si25 111.48(16)
C58 Si26 Si25 108.86(15)
C57 Si26 Si25 111.28(16)
C59 Si27 C60 106.2(2)
C59 Si27 C61 107.9(2)
C60 Si27 C61 106.8(2)
C59 Si27 Si25 112.00(15)
C60 Si27 Si25 112.23(16)
C61 Si27 Si25 111.34(15)
C64 Si28 C62 106.7(2)
C64 Si28 C63 109.1(2)
C62 Si28 C63 104.4(2)
C64 Si28 Si25 111.83(15)
C62 Si28 Si25 108.72(16)
C63 Si28 Si25 115.47(15)
C34 C33 Si16 117.6(3)
C34 C33 H33A 107.9
Si16 C33 H33A 107.9
C34 C33 H33B 107.9
Si16 C33 H33B 107.9
H33A C33 H33B 107.2
C35 C34 C33 112.9(4)
C35 C34 H34A 109.0
C33 C34 H34A 109.0
C35 C34 H34B 109.0
C33 C34 H34B 109.0
H34A C34 H34B 107.8
C34 C35 C36 115.2(4)
C34 C35 H35A 108.5
C36 C35 H35A 108.5
C34 C35 H35B 108.5
C36 C35 H35B 108.5
H35A C35 H35B 107.5
C35 C36 Si20 114.9(3)
C35 C36 H36A 108.5
Si20 C36 H36A 108.5
C35 C36 H36B 108.5
Si20 C36 H36B 108.5
H36A C36 H36B 107.5
Si15 C37 H37A 109.5
Si15 C37 H37B 109.5
H37A C37 H37B 109.5
Si15 C37 H37C 109.5
H37A C37 H37C 109.5
H37B C37 H37C 109.5
Si15 C38 H38A 109.5
Si15 C38 H38B 109.5
H38A C38 H38B 109.5
Si15 C38 H38C 109.5
H38A C38 H38C 109.5
H38B C38 H38C 109.5
Si15 C39 H39A 109.5
Si15 C39 H39B 109.5
H39A C39 H39B 109.5
Si15 C39 H39C 109.5
H39A C39 H39C 109.5
H39B C39 H39C 109.5
Si17 C40 H40A 109.5
Si17 C40 H40B 109.5
H40A C40 H40B 109.5
Si17 C40 H40C 109.5
H40A C40 H40C 109.5
H40B C40 H40C 109.5
Si17 C41 H41A 109.5
Si17 C41 H41B 109.5
H41A C41 H41B 109.5
Si17 C41 H41C 109.5
H41A C41 H41C 109.5
H41B C41 H41C 109.5
Si18 C42 H42A 109.5
Si18 C42 H42B 109.5
H42A C42 H42B 109.5
Si18 C42 H42C 109.5
H42A C42 H42C 109.5
H42B C42 H42C 109.5
Si19 C43 H43A 109.5
Si19 C43 H43B 109.5
H43A C43 H43B 109.5
Si19 C43 H43C 109.5
H43A C43 H43C 109.5
H43B C43 H43C 109.5
Si19 C44 H44A 109.5
Si19 C44 H44B 109.5
H44A C44 H44B 109.5
Si19 C44 H44C 109.5
H44A C44 H44C 109.5
H44B C44 H44C 109.5
Si21 C45 H45A 109.5
Si21 C45 H45B 109.5
H45A C45 H45B 109.5
Si21 C45 H45C 109.5
H45A C45 H45C 109.5
H45B C45 H45C 109.5
Si21 C46 H46A 109.5
Si21 C46 H46B 109.5
H46A C46 H46B 109.5
Si21 C46 H46C 109.5
H46A C46 H46C 109.5
H46B C46 H46C 109.5
Si21 C47 H47A 109.5
Si21 C47 H47B 109.5
H47A C47 H47B 109.5
Si21 C47 H47C 109.5
H47A C47 H47C 109.5
H47B C47 H47C 109.5
Si22 C48 H48A 109.5
Si22 C48 H48B 109.5
H48A C48 H48B 109.5
Si22 C48 H48C 109.5
H48A C48 H48C 109.5
H48B C48 H48C 109.5
Si22 C49 H49A 109.5
Si22 C49 H49B 109.5
H49A C49 H49B 109.5
Si22 C49 H49C 109.5
H49A C49 H49C 109.5
H49B C49 H49C 109.5
Si22 C50 H50A 109.5
Si22 C50 H50B 109.5
H50A C50 H50B 109.5
Si22 C50 H50C 109.5
H50A C50 H50C 109.5
H50B C50 H50C 109.5
Si23 C51 H51A 109.5
Si23 C51 H51B 109.5
H51A C51 H51B 109.5
Si23 C51 H51C 109.5
H51A C51 H51C 109.5
H51B C51 H51C 109.5
Si23 C52 H52A 109.5
Si23 C52 H52B 109.5
H52A C52 H52B 109.5
Si23 C52 H52C 109.5
H52A C52 H52C 109.5
H52B C52 H52C 109.5
Si23 C53 H53A 109.5
Si23 C53 H53B 109.5
H53A C53 H53B 109.5
Si23 C53 H53C 109.5
H53A C53 H53C 109.5
H53B C53 H53C 109.5
Si24 C54 H54A 109.5
Si24 C54 H54B 109.5
H54A C54 H54B 109.5
Si24 C54 H54C 109.5
H54A C54 H54C 109.5
H54B C54 H54C 109.5
Si24 C55 H55A 109.5
Si24 C55 H55B 109.5
H55A C55 H55B 109.5
Si24 C55 H55C 109.5
H55A C55 H55C 109.5
H55B C55 H55C 109.5
Si26 C56 H56A 109.5
Si26 C56 H56B 109.5
H56A C56 H56B 109.5
Si26 C56 H56C 109.5
H56A C56 H56C 109.5
H56B C56 H56C 109.5
Si26 C57 H57A 109.5
Si26 C57 H57B 109.5
H57A C57 H57B 109.5
Si26 C57 H57C 109.5
H57A C57 H57C 109.5
H57B C57 H57C 109.5
Si26 C58 H58A 109.5
Si26 C58 H58B 109.5
H58A C58 H58B 109.5
Si26 C58 H58C 109.5
H58A C58 H58C 109.5
H58B C58 H58C 109.5
Si27 C59 H59A 109.5
Si27 C59 H59B 109.5
H59A C59 H59B 109.5
Si27 C59 H59C 109.5
H59A C59 H59C 109.5
H59B C59 H59C 109.5
Si27 C60 H60A 109.5
Si27 C60 H60B 109.5
H60A C60 H60B 109.5
Si27 C60 H60C 109.5
H60A C60 H60C 109.5
H60B C60 H60C 109.5
Si27 C61 H61A 109.5
Si27 C61 H61B 109.5
H61A C61 H61B 109.5
Si27 C61 H61C 109.5
H61A C61 H61C 109.5
H61B C61 H61C 109.5
Si28 C62 H62A 109.5
Si28 C62 H62B 109.5
H62A C62 H62B 109.5
Si28 C62 H62C 109.5
H62A C62 H62C 109.5
H62B C62 H62C 109.5
Si28 C63 H63A 109.5
Si28 C63 H63B 109.5
H63A C63 H63B 109.5
Si28 C63 H63C 109.5
H63A C63 H63C 109.5
H63B C63 H63C 109.5
Si28 C64 H64A 109.5
Si28 C64 H64B 109.5
H64A C64 H64B 109.5
Si28 C64 H64C 109.5
H64A C64 H64C 109.5
H64B C64 H64C 109.5

loop_
_geom_bond_atom_site_label_1
_geom_bond_atom_site_label_2
_geom_bond_distance
Si1 C7 1.871(6)
Si1 C5 1.882(5)
Si1 C6 1.884(5)
Si1 Si2 2.3430(19)
Si2 C1 1.895(4)
Si2 Si8 2.3568(18)
Si2 Si3 2.3631(18)
Si3 C9 1.890(4)
Si3 C8 1.900(4)
Si3 Si4 2.3711(17)
Si4 C10 1.905(4)
Si4 Si10 2.3923(17)
Si4 Si5 2.4106(17)
Si5 C11 1.885(4)
Si5 C12 1.892(4)
Si5 Si6 2.3903(17)
Si6 C4 1.907(4)
Si6 Si9 2.3539(19)
Si6 Si7 2.3808(17)
Si7 C13 1.855(6)
Si7 C15 1.860(6)
Si7 C14 1.862(5)
Si8 C18 1.877(5)
Si8 C16 1.878(4)
Si8 C17 1.879(5)
Si9 C21 1.864(5)
Si9 C20 1.865(5)
Si9 C19 1.869(4)
Si10 C23 1.894(4)
Si10 C22 1.896(4)
Si10 Si11 2.3772(18)
Si11 Si14 2.3540(17)
Si11 Si12 2.3634(18)
Si11 Si13 2.3714(18)
Si12 C24 1.872(5)
Si12 C25 1.883(5)
Si12 C26 1.889(5)
Si13 C29 1.875(5)
Si13 C27 1.888(4)
Si13 C28 1.889(5)
C1 C2 1.527(5)
C1 H1A 0.9900
C1 H1B 0.9900
C2 C3 1.528(5)
C2 H2A 0.9900
C2 H2B 0.9900
C3 C4 1.531(5)
C3 H3A 0.9900
C3 H3B 0.9900
C4 H4A 0.9900
C4 H4B 0.9900
C5 H5A 0.9800
C5 H5B 0.9800
C5 H5C 0.9800
C6 H6A 0.9800
C6 H6B 0.9800
C6 H6C 0.9800
C7 H7A 0.9800
C7 H7B 0.9800
C7 H7C 0.9800
C8 H8A 0.9800
C8 H8B 0.9800
C8 H8C 0.9800
C9 H9A 0.9800
C9 H9B 0.9800
C9 H9C 0.9800
C10 H10A 0.9800
C10 H10B 0.9800
C10 H10C 0.9800
C11 H11A 0.9800
C11 H11B 0.9800
C11 H11C 0.9800
C12 H12A 0.9800
C12 H12B 0.9800
C12 H12C 0.9800
C13 H13A 0.9800
C13 H13B 0.9800
C13 H13C 0.9800
C14 H14A 0.9800
C14 H14B 0.9800
C14 H14C 0.9800
C15 H15A 0.9800
C15 H15B 0.9800
C15 H15C 0.9800
C16 H16A 0.9800
C16 H16B 0.9800
C16 H16C 0.9800
C17 H17A 0.9800
C17 H17B 0.9800
C17 H17C 0.9800
C18 H18A 0.9800
C18 H18B 0.9800
C18 H18C 0.9800
C19 H19A 0.9800
C19 H19B 0.9800
C19 H19C 0.9800
C20 H20A 0.9800
C20 H20B 0.9800
C20 H20C 0.9800
C21 H21A 0.9800
C21 H21B 0.9800
C21 H21C 0.9800
C22 H22A 0.9800
C22 H22B 0.9800
C22 H22C 0.9800
C23 H23A 0.9800
C23 H23B 0.9800
C23 H23C 0.9800
C24 H24A 0.9800
C24 H24B 0.9800
C24 H24C 0.9800
C25 H25A 0.9800
C25 H25B 0.9800
C25 H25C 0.9800
C26 H26A 0.9800
C26 H26B 0.9800
C26 H26C 0.9800
C27 H27A 0.9800
C27 H27B 0.9800
C27 H27C 0.9800
C28 H28A 0.9800
C28 H28B 0.9800
C28 H28C 0.9800
C29 H29A 0.9800
C29 H29B 0.9800
C29 H29C 0.9800
C30 Si14 1.880(4)
C30 H30A 0.9800
C30 H30B 0.9800
C30 H30C 0.9800
C31 Si14 1.881(4)
C31 H31A 0.9800
C31 H31B 0.9800
C31 H31C 0.9800
C32 Si14 1.879(4)
C32 H32A 0.9800
C32 H32B 0.9800
C32 H32C 0.9800
Si15 C37 1.868(4)
Si15 C39 1.873(5)
Si15 C38 1.874(5)
Si15 Si16 2.3606(18)
Si16 C33 1.910(4)
Si16 Si22 2.3734(17)
Si16 Si17 2.3783(17)
Si17 C40 1.890(5)
Si17 C41 1.895(5)
Si17 Si18 2.4003(16)
Si18 C42 1.904(4)
Si18 Si19 2.3802(17)
Si18 Si24 2.4004(16)
Si19 C44 1.897(4)
Si19 C43 1.901(4)
Si19 Si20 2.3508(17)
Si20 C36 1.897(4)
Si20 Si23 2.3423(19)
Si20 Si21 2.3647(17)
Si21 C47 1.863(5)
Si21 C46 1.873(5)
Si21 C45 1.877(5)
Si22 C49 1.871(5)
Si22 C50 1.880(5)
Si22 C48 1.884(5)
Si23 C52 1.865(5)
Si23 C51 1.869(6)
Si23 C53 1.870(6)
Si24 C55 1.894(4)
Si24 C54 1.895(4)
Si24 Si25 2.3787(17)
Si25 Si26 2.3502(16)
Si25 Si28 2.3668(17)
Si25 Si27 2.3727(17)
Si26 C56 1.865(5)
Si26 C58 1.871(4)
Si26 C57 1.871(4)
Si27 C59 1.872(4)
Si27 C60 1.875(4)
Si27 C61 1.882(4)
Si28 C64 1.868(4)
Si28 C62 1.876(4)
Si28 C63 1.876(4)
C33 C34 1.532(5)
C33 H33A 0.9900
C33 H33B 0.9900
C34 C35 1.523(6)
C34 H34A 0.9900
C34 H34B 0.9900
C35 C36 1.529(6)
C35 H35A 0.9900
C35 H35B 0.9900
C36 H36A 0.9900
C36 H36B 0.9900
C37 H37A 0.9800
C37 H37B 0.9800
C37 H37C 0.9800
C38 H38A 0.9800
C38 H38B 0.9800
C38 H38C 0.9800
C39 H39A 0.9800
C39 H39B 0.9800
C39 H39C 0.9800
C40 H40A 0.9800
C40 H40B 0.9800
C40 H40C 0.9800
C41 H41A 0.9800
C41 H41B 0.9800
C41 H41C 0.9800
C42 H42A 0.9800
C42 H42B 0.9800
C42 H42C 0.9800
C43 H43A 0.9800
C43 H43B 0.9800
C43 H43C 0.9800
C44 H44A 0.9800
C44 H44B 0.9800
C44 H44C 0.9800
C45 H45A 0.9800
C45 H45B 0.9800
C45 H45C 0.9800
C46 H46A 0.9800
C46 H46B 0.9800
C46 H46C 0.9800
C47 H47A 0.9800
C47 H47B 0.9800
C47 H47C 0.9800
C48 H48A 0.9800
C48 H48B 0.9800
C48 H48C 0.9800
C49 H49A 0.9800
C49 H49B 0.9800
C49 H49C 0.9800
C50 H50A 0.9800
C50 H50B 0.9800
C50 H50C 0.9800
C51 H51A 0.9800
C51 H51B 0.9800
C51 H51C 0.9800
C52 H52A 0.9800
C52 H52B 0.9800
C52 H52C 0.9800
C53 H53A 0.9800
C53 H53B 0.9800
C53 H53C 0.9800
C54 H54A 0.9800
C54 H54B 0.9800
C54 H54C 0.9800
C55 H55A 0.9800
C55 H55B 0.9800
C55 H55C 0.9800
C56 H56A 0.9800
C56 H56B 0.9800
C56 H56C 0.9800
C57 H57A 0.9800
C57 H57B 0.9800
C57 H57C 0.9800
C58 H58A 0.9800
C58 H58B 0.9800
C58 H58C 0.9800
C59 H59A 0.9800
C59 H59B 0.9800
C59 H59C 0.9800
C60 H60A 0.9800
C60 H60B 0.9800
C60 H60C 0.9800
C61 H61A 0.9800
C61 H61B 0.9800
C61 H61C 0.9800
C62 H62A 0.9800
C62 H62B 0.9800
C62 H62C 0.9800
C63 H63A 0.9800
C63 H63B 0.9800
C63 H63C 0.9800
C64 H64A 0.9800
C64 H64B 0.9800
C64 H64C 0.9800

loop_
_geom_torsion_atom_site_label_1
_geom_torsion_atom_site_label_2
_geom_torsion_atom_site_label_3
_geom_torsion_atom_site_label_4
_geom_torsion
C7 Si1 Si2 C1 170.9(2)
C5 Si1 Si2 C1 48.4(3)
C6 Si1 Si2 C1 -69.9(3)
C7 Si1 Si2 Si8 -74.8(2)
C5 Si1 Si2 Si8 162.8(2)
C6 Si1 Si2 Si8 44.4(2)
C7 Si1 Si2 Si3 47.0(2)
C5 Si1 Si2 Si3 -75.4(2)
C6 Si1 Si2 Si3 166.2(2)
C1 Si2 Si3 C9 -98.5(2)
Si1 Si2 Si3 C9 20.68(17)
Si8 Si2 Si3 C9 140.29(16)
C1 Si2 Si3 C8 148.1(2)
Si1 Si2 Si3 C8 -92.69(18)
Si8 Si2 Si3 C8 26.93(18)
C1 Si2 Si3 Si4 27.18(17)
Si1 Si2 Si3 Si4 146.34(7)
Si8 Si2 Si3 Si4 -94.04(8)
C9 Si3 Si4 C10 -168.1(2)
C8 Si3 Si4 C10 -52.1(2)
Si2 Si3 Si4 C10 66.01(15)
C9 Si3 Si4 Si10 -53.80(17)
C8 Si3 Si4 Si10 62.12(18)
Si2 Si3 Si4 Si10 -179.73(7)
C9 Si3 Si4 Si5 65.14(18)
C8 Si3 Si4 Si5 -178.94(17)
Si2 Si3 Si4 Si5 -60.79(9)
C10 Si4 Si5 C11 -147.9(2)
Si3 Si4 Si5 C11 -25.83(17)
Si10 Si4 Si5 C11 88.96(16)
C10 Si4 Si5 C12 98.2(2)
Si3 Si4 Si5 C12 -139.79(18)
Si10 Si4 Si5 C12 -25.00(19)
C10 Si4 Si5 Si6 -25.24(17)
Si3 Si4 Si5 Si6 96.80(9)
Si10 Si4 Si5 Si6 -148.41(7)
C11 Si5 Si6 C4 51.1(2)
C12 Si5 Si6 C4 162.8(2)
Si4 Si5 Si6 C4 -70.30(17)
C11 Si5 Si6 Si9 178.68(15)
C12 Si5 Si6 Si9 -69.58(18)
Si4 Si5 Si6 Si9 57.33(10)
C11 Si5 Si6 Si7 -60.88(16)
C12 Si5 Si6 Si7 50.86(18)
Si4 Si5 Si6 Si7 177.77(7)
C4 Si6 Si7 C13 -67.3(3)
Si9 Si6 Si7 C13 -177.8(3)
Si5 Si6 Si7 C13 55.8(3)
C4 Si6 Si7 C15 50.3(3)
Si9 Si6 Si7 C15 -60.2(3)
Si5 Si6 Si7 C15 173.4(3)
C4 Si6 Si7 C14 169.9(3)
Si9 Si6 Si7 C14 59.4(3)
Si5 Si6 Si7 C14 -67.0(3)
C1 Si2 Si8 C18 34.9(2)
Si1 Si2 Si8 C18 -79.33(19)
Si3 Si2 Si8 C18 160.48(18)
C1 Si2 Si8 C16 153.1(2)
Si1 Si2 Si8 C16 38.8(2)
Si3 Si2 Si8 C16 -81.4(2)
C1 Si2 Si8 C17 -86.0(2)
Si1 Si2 Si8 C17 159.72(19)
Si3 Si2 Si8 C17 39.5(2)
C4 Si6 Si9 C21 82.2(2)
Si7 Si6 Si9 C21 -171.12(18)
Si5 Si6 Si9 C21 -50.76(19)
C4 Si6 Si9 C20 -37.0(2)
Si7 Si6 Si9 C20 69.73(18)
Si5 Si6 Si9 C20 -169.92(18)
C4 Si6 Si9 C19 -155.6(2)
Si7 Si6 Si9 C19 -48.94(18)
Si5 Si6 Si9 C19 71.42(18)
C10 Si4 Si10 C23 -155.8(2)
Si3 Si4 Si10 C23 90.88(17)
Si5 Si4 Si10 C23 -28.51(18)
C10 Si4 Si10 C22 90.6(2)
Si3 Si4 Si10 C22 -22.71(18)
Si5 Si4 Si10 C22 -142.11(17)
C10 Si4 Si10 Si11 -27.91(15)
Si3 Si4 Si10 Si11 -141.27(7)
Si5 Si4 Si10 Si11 99.34(8)
C23 Si10 Si11 Si14 62.65(18)
C22 Si10 Si11 Si14 173.28(15)
Si4 Si10 Si11 Si14 -63.58(9)
C23 Si10 Si11 Si12 -173.03(17)
C22 Si10 Si11 Si12 -62.40(16)
Si4 Si10 Si11 Si12 60.73(9)
C23 Si10 Si11 Si13 -54.39(17)
C22 Si10 Si11 Si13 56.24(16)
Si4 Si10 Si11 Si13 179.37(6)
Si14 Si11 Si12 C24 157.90(19)
Si13 Si11 Si12 C24 -88.57(19)
Si10 Si11 Si12 C24 30.2(2)
Si14 Si11 Si12 C25 -82.49(18)
Si13 Si11 Si12 C25 31.04(19)
Si10 Si11 Si12 C25 149.80(18)
Si14 Si11 Si12 C26 34.53(19)
Si13 Si11 Si12 C26 148.06(18)
Si10 Si11 Si12 C26 -93.18(18)
Si14 Si11 Si13 C29 -78.44(19)
Si12 Si11 Si13 C29 166.92(18)
Si10 Si11 Si13 C29 43.81(19)
Si14 Si11 Si13 C27 160.9(2)
Si12 Si11 Si13 C27 46.3(2)
Si10 Si11 Si13 C27 -76.8(2)
Si14 Si11 Si13 C28 39.8(2)
Si12 Si11 Si13 C28 -74.8(2)
Si10 Si11 Si13 C28 162.1(2)
Si1 Si2 C1 C2 171.1(3)
Si8 Si2 C1 C2 55.8(3)
Si3 Si2 C1 C2 -68.2(3)
Si2 C1 C2 C3 -177.3(3)
C1 C2 C3 C4 -64.5(5)
C2 C3 C4 Si6 -65.4(4)
Si9 Si6 C4 C3 -55.9(3)
Si7 Si6 C4 C3 -167.4(3)
Si5 Si6 C4 C3 76.9(3)
Si12 Si11 Si14 C32 -70.09(18)
Si13 Si11 Si14 C32 175.57(17)
Si10 Si11 Si14 C32 57.71(18)
Si12 Si11 Si14 C30 47.52(18)
Si13 Si11 Si14 C30 -66.82(18)
Si10 Si11 Si14 C30 175.32(17)
Si12 Si11 Si14 C31 168.73(16)
Si13 Si11 Si14 C31 54.39(17)
Si10 Si11 Si14 C31 -63.47(17)
C37 Si15 Si16 C33 86.2(2)
C39 Si15 Si16 C33 -151.8(2)
C38 Si15 Si16 C33 -33.2(2)
C37 Si15 Si16 Si22 -166.36(18)
C39 Si15 Si16 Si22 -44.4(2)
C38 Si15 Si16 Si22 74.21(18)
C37 Si15 Si16 Si17 -49.16(19)
C39 Si15 Si16 Si17 72.8(2)
C38 Si15 Si16 Si17 -168.59(17)
C33 Si16 Si17 C40 179.2(2)
Si15 Si16 Si17 C40 -51.99(18)
Si22 Si16 Si17 C40 65.36(18)
C33 Si16 Si17 C41 66.8(2)
Si15 Si16 Si17 C41 -164.40(18)
Si22 Si16 Si17 C41 -47.04(19)
C33 Si16 Si17 Si18 -57.90(18)
Si15 Si16 Si17 Si18 70.95(10)
Si22 Si16 Si17 Si18 -171.70(7)
C40 Si17 Si18 C42 84.7(2)
C41 Si17 Si18 C42 -159.8(2)
Si16 Si17 Si18 C42 -35.00(17)
C40 Si17 Si18 Si19 -151.29(19)
C41 Si17 Si18 Si19 -35.79(19)
Si16 Si17 Si18 Si19 89.02(9)
C40 Si17 Si18 Si24 -35.36(19)
C41 Si17 Si18 Si24 80.14(18)
Si16 Si17 Si18 Si24 -155.05(7)
C42 Si18 Si19 C44 -60.8(2)
Si24 Si18 Si19 C44 55.20(17)
Si17 Si18 Si19 C44 173.62(17)
C42 Si18 Si19 C43 -178.0(2)
Si24 Si18 Si19 C43 -62.01(16)
Si17 Si18 Si19 C43 56.41(17)
C42 Si18 Si19 Si20 57.58(15)
Si24 Si18 Si19 Si20 173.54(6)
Si17 Si18 Si19 Si20 -68.03(9)
C44 Si19 Si20 C36 155.0(2)
C43 Si19 Si20 C36 -91.0(2)
Si18 Si19 Si20 C36 32.42(17)
C44 Si19 Si20 Si23 -88.54(16)
C43 Si19 Si20 Si23 25.49(17)
Si18 Si19 Si20 Si23 148.92(7)
C44 Si19 Si20 Si21 31.85(17)
C43 Si19 Si20 Si21 145.88(16)
Si18 Si19 Si20 Si21 -90.69(8)
C36 Si20 Si21 C47 -83.9(2)
Si23 Si20 Si21 C47 161.75(18)
Si19 Si20 Si21 C47 41.28(19)
C36 Si20 Si21 C46 35.1(2)
Si23 Si20 Si21 C46 -79.26(19)
Si19 Si20 Si21 C46 160.27(18)
C36 Si20 Si21 C45 154.2(2)
Si23 Si20 Si21 C45 39.8(2)
Si19 Si20 Si21 C45 -80.6(2)
C33 Si16 Si22 C49 -171.3(2)
Si15 Si16 Si22 C49 77.2(2)
Si17 Si16 Si22 C49 -44.8(2)
C33 Si16 Si22 C50 -48.1(2)
Si15 Si16 Si22 C50 -159.65(19)
Si17 Si16 Si22 C50 78.32(19)
C33 Si16 Si22 C48 68.7(3)
Si15 Si16 Si22 C48 -42.8(2)
Si17 Si16 Si22 C48 -164.9(2)
C36 Si20 Si23 C52 54.5(3)
Si19 Si20 Si23 C52 -66.4(2)
Si21 Si20 Si23 C52 171.1(2)
C36 Si20 Si23 C51 -62.5(3)
Si19 Si20 Si23 C51 176.6(2)
Si21 Si20 Si23 C51 54.1(2)
C36 Si20 Si23 C53 176.2(3)
Si19 Si20 Si23 C53 55.2(2)
Si21 Si20 Si23 C53 -67.2(2)
C42 Si18 Si24 C55 103.3(2)
Si19 Si18 Si24 C55 -12.99(17)
Si17 Si18 Si24 C55 -134.61(16)
C42 Si18 Si24 C54 -143.0(2)
Si19 Si18 Si24 C54 100.71(17)
Si17 Si18 Si24 C54 -20.92(18)
C42 Si18 Si24 Si25 -15.67(16)
Si19 Si18 Si24 Si25 -131.91(6)
Si17 Si18 Si24 Si25 106.46(7)
C55 Si24 Si25 Si26 164.03(15)
C54 Si24 Si25 Si26 54.12(17)
Si18 Si24 Si25 Si26 -73.17(8)
C55 Si24 Si25 Si28 -72.67(16)
C54 Si24 Si25 Si28 177.42(16)
Si18 Si24 Si25 Si28 50.13(9)
C55 Si24 Si25 Si27 43.65(16)
C54 Si24 Si25 Si27 -66.27(16)
Si18 Si24 Si25 Si27 166.44(6)
Si28 Si25 Si26 C56 54.17(19)
Si27 Si25 Si26 C56 -60.16(19)
Si24 Si25 Si26 C56 -177.71(18)
Si28 Si25 Si26 C58 -64.13(17)
Si27 Si25 Si26 C58 -178.47(16)
Si24 Si25 Si26 C58 63.99(17)
Si28 Si25 Si26 C57 173.97(18)
Si27 Si25 Si26 C57 59.63(19)
Si24 Si25 Si26 C57 -57.92(19)
Si26 Si25 Si27 C59 -74.19(17)
Si28 Si25 Si27 C59 170.66(17)
Si24 Si25 Si27 C59 47.61(17)
Si26 Si25 Si27 C60 45.23(18)
Si28 Si25 Si27 C60 -69.92(17)
Si24 Si25 Si27 C60 167.03(17)
Si26 Si25 Si27 C61 164.87(16)
Si28 Si25 Si27 C61 49.72(17)
Si24 Si25 Si27 C61 -73.32(17)
Si26 Si25 Si28 C64 156.31(17)
Si27 Si25 Si28 C64 -86.17(18)
Si24 Si25 Si28 C64 30.10(18)
Si26 Si25 Si28 C62 -86.12(17)
Si27 Si25 Si28 C62 31.40(17)
Si24 Si25 Si28 C62 147.67(16)
Si26 Si25 Si28 C63 30.81(18)
Si27 Si25 Si28 C63 148.33(17)
Si24 Si25 Si28 C63 -95.41(18)
Si15 Si16 C33 C34 -56.5(3)
Si22 Si16 C33 C34 -168.0(3)
Si17 Si16 C33 C34 75.4(4)
Si16 C33 C34 C35 -69.6(5)
C33 C34 C35 C36 -64.2(5)
C34 C35 C36 Si20 -179.2(3)
Si23 Si20 C36 C35 174.2(3)
Si19 Si20 C36 C35 -67.3(3)
Si21 Si20 C36 C35 57.7(3)
